data_7209022
loop_
_publ_author_name
'Ge, Gen-Wu'
'Qi, Zhi-Yuan'
'Miao, Yu-Run'
'Du, Hong-Bin'
'You, Xiao-Zeng'

_publ_section_title
;
 The synthesis, structure and magnetism studies of two manganese sulfates
 with a 3D zeolite GIS framework and 1D chain structure
;
_journal_issue 3
_journal_name_full CrystEngComm
_journal_page_first 435
_journal_paper_doi 10.1039/c2ce26441b
_journal_volume 15
_journal_year 2013
_chemical_formula_sum 'C2 H6 Mn O6 S'
_chemical_formula_weight 213.07
_chemical_name_systematic
;
?
;
_space_group_IT_number 70
_symmetry_cell_setting orthorhombic
_symmetry_space_group_name_Hall '-F 2uv 2vw'
_symmetry_space_group_name_H-M 'F d d d :2'
_atom_sites_solution_hydrogens geom
_atom_sites_solution_primary direct
_atom_sites_solution_secondary difmap
_audit_creation_method SHELXL-97
_cell_angle_alpha 90.00
_cell_angle_beta 90.00
_cell_angle_gamma 90.00
_cell_formula_units_Z 16
_cell_length_a 12.4527(18)
_cell_length_b 13.616(2)
_cell_length_c 13.984(2)
_cell_measurement_temperature 291(2)
_cell_volume 2371.1(6)
_computing_cell_refinement SMART
_computing_data_collection 'SMART (Bruker, 2000)'
_computing_data_reduction 'SMART (Bruker, 2000)'
_computing_molecular_graphics SHELXTL
_computing_publication_material SHELXTL
_computing_structure_refinement 'SHELXL-97 (Sheldrick, 1997)'
_computing_structure_solution 'SHELXS-97 (Sheldrick, 1990)'
_diffrn_ambient_temperature 291(2)
_diffrn_measured_fraction_theta_full 1.000
_diffrn_measured_fraction_theta_max 1.000
_diffrn_radiation_monochromator graphite
_diffrn_radiation_source 'fine-focus sealed tube'
_diffrn_radiation_type MoK\a
_diffrn_radiation_wavelength 0.71073
_diffrn_reflns_av_R_equivalents 0.0401
_diffrn_reflns_av_sigmaI/netI 0.0231
_diffrn_reflns_limit_h_max 15
_diffrn_reflns_limit_h_min -15
_diffrn_reflns_limit_k_max 16
_diffrn_reflns_limit_k_min -16
_diffrn_reflns_limit_l_max 17
_diffrn_reflns_limit_l_min -8
_diffrn_reflns_number 2983
_diffrn_reflns_theta_full 26.00
_diffrn_reflns_theta_max 26.00
_diffrn_reflns_theta_min 2.65
_exptl_absorpt_coefficient_mu 2.546
_exptl_absorpt_correction_T_max 0.5112
_exptl_absorpt_correction_T_min 0.4387
_exptl_absorpt_correction_type multi-scan
_exptl_absorpt_process_details 'SADABS; Bruker, 2000'
_exptl_crystal_density_diffrn 2.387
_exptl_crystal_density_method 'not measured'
_exptl_crystal_F_000 1712
_exptl_crystal_size_max 0.32
_exptl_crystal_size_mid 0.22
_exptl_crystal_size_min 0.17
_refine_diff_density_max 0.346
_refine_diff_density_min -0.375
_refine_diff_density_rms 0.076
_refine_ls_extinction_method none
_refine_ls_goodness_of_fit_ref 1.050
_refine_ls_hydrogen_treatment mixed
_refine_ls_matrix_type full
_refine_ls_number_parameters 51
_refine_ls_number_reflns 590
_refine_ls_number_restraints 0
_refine_ls_restrained_S_all 1.050
_refine_ls_R_factor_all 0.0210
_refine_ls_R_factor_gt 0.0202
_refine_ls_shift/su_max 0.000
_refine_ls_shift/su_mean 0.000
_refine_ls_structure_factor_coef Fsqd
_refine_ls_weighting_details 'calc w=1/[\s^2^(Fo^2^)+(0.0345P)^2^+4.6964P] where P=(Fo^2^+2Fc^2^)/3'
_refine_ls_weighting_scheme calc
_refine_ls_wR_factor_gt 0.0553
_refine_ls_wR_factor_ref 0.0558
_reflns_number_gt 572
_reflns_number_total 590
_reflns_threshold_expression >2sigma(I)
_cod_data_source_file c2ce26441b.txt
_cod_data_source_block 3D-MnS
_cod_original_cell_volume 2371.2(6)
_cod_original_sg_symbol_H-M Fddd
_cod_database_code 7209022

loop_
_symmetry_equiv_pos_as_xyz
'x, y, z'
'-x+3/4, -y+3/4, z'
'-x+3/4, y, -z+3/4'
'x, -y+3/4, -z+3/4'
'x, y+1/2, z+1/2'
'-x+3/4, -y+5/4, z+1/2'
'-x+3/4, y+1/2, -z+5/4'
'x, -y+5/4, -z+5/4'
'x+1/2, y, z+1/2'
'-x+5/4, -y+3/4, z+1/2'
'-x+5/4, y, -z+5/4'
'x+1/2, -y+3/4, -z+5/4'
'x+1/2, y+1/2, z'
'-x+5/4, -y+5/4, z'
'-x+5/4, y+1/2, -z+3/4'
'x+1/2, -y+5/4, -z+3/4'
'-x, -y, -z'
'x-3/4, y-3/4, -z'
'x-3/4, -y, z-3/4'
'-x, y-3/4, z-3/4'
'-x, -y+1/2, -z+1/2'
'x-3/4, y-1/4, -z+1/2'
'x-3/4, -y+1/2, z-1/4'
'-x, y-1/4, z-1/4'
'-x+1/2, -y, -z+1/2'
'x-1/4, y-3/4, -z+1/2'
'x-1/4, -y, z-1/4'
'-x+1/2, y-3/4, z-1/4'
'-x+1/2, -y+1/2, -z'
'x-1/4, y-1/4, -z'
'x-1/4, -y+1/2, z-3/4'
'-x+1/2, y-1/4, z-3/4'

loop_
_atom_site_label
_atom_site_type_symbol
_atom_site_fract_x
_atom_site_fract_y
_atom_site_fract_z
_atom_site_U_iso_or_equiv
_atom_site_adp_type
_atom_site_occupancy
_atom_site_symmetry_multiplicity
_atom_site_calc_flag
_atom_site_refinement_flags
C1 C 0.01226(14) 0.97024(13) 0.45595(12) 0.0148(4) Uani 1 1 d .
H1 H 0.0204 0.9011 0.4721 0.018 Uiso 1 1 d R
H2 H -0.0474 0.9783 0.4074 0.018 Uiso 1 1 d R
Mn1 Mn 0.1250 1.1250 0.30633(2) 0.00931(16) Uani 1 2 d S
O1 O 0.10771(10) 1.00694(11) 0.41078(10) 0.0188(3) Uani 1 1 d .
O2 O 0.20396(9) 0.90278(9) 0.17495(9) 0.0123(3) Uani 1 1 d .
O3 O 0.06844(9) 1.02740(9) 0.19562(8) 0.0119(3) Uani 1 1 d .
S1 S 0.1250 0.96467(4) 0.1250 0.00835(18) Uani 1 2 d S
H3 H 0.161(2) 0.984(3) 0.437(2) 0.050(9) Uiso 1 1 d .

loop_
_atom_site_aniso_label
_atom_site_aniso_U_11
_atom_site_aniso_U_22
_atom_site_aniso_U_33
_atom_site_aniso_U_23
_atom_site_aniso_U_13
_atom_site_aniso_U_12
C1 0.0103(8) 0.0185(8) 0.0157(8) 0.0048(7) 0.0007(6) -0.0018(7)
Mn1 0.0067(2) 0.0130(3) 0.0082(2) 0.000 0.000 -0.00045(12)
O1 0.0087(6) 0.0294(8) 0.0185(7) 0.0124(6) 0.0031(5) 0.0010(5)
O2 0.0083(6) 0.0152(6) 0.0134(6) 0.0037(5) -0.0012(5) 0.0010(5)
O3 0.0089(6) 0.0146(6) 0.0121(6) -0.0037(4) 0.0007(5) -0.0004(5)
S1 0.0063(3) 0.0105(3) 0.0083(3) 0.000 -0.00018(19) 0.000

loop_
_atom_type_symbol
_atom_type_description
_atom_type_scat_dispersion_real
_atom_type_scat_dispersion_imag
_atom_type_scat_source
C C 0.0033 0.0016 'International Tables Vol C Tables 4.2.6.8 and 6.1.1.4'
H H 0.0000 0.0000 'International Tables Vol C Tables 4.2.6.8 and 6.1.1.4'
O O 0.0106 0.0060 'International Tables Vol C Tables 4.2.6.8 and 6.1.1.4'
S S 0.1246 0.1234 'International Tables Vol C Tables 4.2.6.8 and 6.1.1.4'
Mn Mn 0.3368 0.7283 'International Tables Vol C Tables 4.2.6.8 and 6.1.1.4'

loop_
_geom_angle_atom_site_label_1
_geom_angle_atom_site_label_2
_geom_angle_atom_site_label_3
_geom_angle
_geom_angle_site_symmetry_1
_geom_angle_site_symmetry_3
O1 C1 C1 109.90(18) . 17_576
O1 C1 H1 110.6 . .
C1 C1 H1 110.6 17_576 .
O1 C1 H2 106.0 . .
C1 C1 H2 110.0 17_576 .
H1 C1 H2 109.7 . .
O3 Mn1 O3 88.35(6) . 14_465
O3 Mn1 O2 82.77(4) . 26_565
O3 Mn1 O2 107.35(4) 14_465 26_565
O3 Mn1 O2 107.35(4) . 25_575
O3 Mn1 O2 82.77(4) 14_465 25_575
O2 Mn1 O2 166.20(7) 26_565 25_575
O3 Mn1 O1 164.94(5) . 14_465
O3 Mn1 O1 89.67(5) 14_465 14_465
O2 Mn1 O1 83.58(5) 26_565 14_465
O2 Mn1 O1 87.19(5) 25_575 14_465
O3 Mn1 O1 89.67(5) . .
O3 Mn1 O1 164.94(5) 14_465 .
O2 Mn1 O1 87.19(5) 26_565 .
O2 Mn1 O1 83.58(5) 25_575 .
O1 Mn1 O1 95.99(8) 14_465 .
C1 O1 Mn1 129.23(11) . .
C1 O1 H3 110(2) . .
Mn1 O1 H3 120(2) . .
S1 O2 Mn1 144.06(8) . 25_575
S1 O3 Mn1 132.61(7) . .
O2 S1 O2 110.11(10) 11_454 .
O2 S1 O3 109.18(6) 11_454 .
O2 S1 O3 109.33(7) . .
O2 S1 O3 109.33(7) 11_454 11_454
O2 S1 O3 109.18(6) . 11_454
O3 S1 O3 109.71(10) . 11_454

loop_
_geom_bond_atom_site_label_1
_geom_bond_atom_site_label_2
_geom_bond_distance
_geom_bond_site_symmetry_2
C1 O1 1.436(2) .
C1 C1 1.506(3) 17_576
C1 H1 0.9730 .
C1 H2 1.0123 .
Mn1 O3 2.1585(12) .
Mn1 O3 2.1585(12) 14_465
Mn1 O2 2.1790(11) 26_565
Mn1 O2 2.1790(11) 25_575
Mn1 O1 2.1828(14) 14_465
Mn1 O1 2.1828(14) .
O1 H3 0.82(3) .
O2 S1 1.4715(12) .
O2 Mn1 2.1790(11) 25_575
O3 S1 1.4835(12) .
S1 O2 1.4715(12) 11_454
S1 O3 1.4835(12) 11_454

loop_
_geom_torsion_atom_site_label_1
_geom_torsion_atom_site_label_2
_geom_torsion_atom_site_label_3
_geom_torsion_atom_site_label_4
_geom_torsion
_geom_torsion_site_symmetry_1
_geom_torsion_site_symmetry_4
C1 C1 O1 Mn1 -86.5(2) 17_576 .
O3 Mn1 O1 C1 -77.68(15) . .
O3 Mn1 O1 C1 -160.09(16) 14_465 .
O2 Mn1 O1 C1 5.10(15) 26_565 .
O2 Mn1 O1 C1 174.82(15) 25_575 .
O1 Mn1 O1 C1 88.34(15) 14_465 .
O3 Mn1 O3 S1 69.43(9) 14_465 .
O2 Mn1 O3 S1 177.16(10) 26_565 .
O2 Mn1 O3 S1 -12.46(11) 25_575 .
O1 Mn1 O3 S1 152.02(17) 14_465 .
O1 Mn1 O3 S1 -95.63(10) . .
Mn1 O2 S1 O2 127.10(15) 25_575 11_454
Mn1 O2 S1 O3 -112.96(13) 25_575 .
Mn1 O2 S1 O3 7.06(15) 25_575 11_454
Mn1 O3 S1 O2 172.27(9) . 11_454
Mn1 O3 S1 O2 51.75(11) . .
Mn1 O3 S1 O3 -67.94(8) . 11_454
